data_7004038
loop_
_publ_author_name
'Herrick, Richard S.'
'Ziegler, Christopher J.'
'Jameson, Donald L.'
'Aquina, Christopher'
'\,Cetin, An\?il'
'Franklin, Brenton R.'
'Condon, Laura R.'
'Barone, Natalie'
'Lopez, Joseph'

_publ_section_title
;
 Rhenium(i) compounds bound by tripodal ligands of pyridine and
 N-methylimidazole
;
_journal_issue 27
_journal_name_full 'Dalton Transactions'
_journal_page_first 3605
_journal_page_last 3609
_journal_paper_doi 10.1039/b802170h
_journal_year 2008
_chemical_formula_sum 'C17 H18 F6 N6 O4 P Re'
_chemical_formula_weight 701.54
_chemical_name_systematic
;
?
;
_space_group_IT_number 14
_symmetry_cell_setting monoclinic
_symmetry_space_group_name_Hall '-P 2ybc'
_symmetry_space_group_name_H-M 'P 1 21/c 1'
_atom_sites_solution_hydrogens geom
_atom_sites_solution_primary direct
_atom_sites_solution_secondary difmap
_audit_creation_method SHELXL-97
_cell_angle_alpha 90.00
_cell_angle_beta 90.360(13)
_cell_angle_gamma 90.00
_cell_formula_units_Z 4
_cell_length_a 10.515(7)
_cell_length_b 13.779(10)
_cell_length_c 15.226(11)
_cell_measurement_reflns_used 1831
_cell_measurement_temperature 100(2)
_cell_measurement_theta_max 22.05
_cell_measurement_theta_min 2.44
_cell_volume 2206(3)
_computing_cell_refinement 'Bruker SMART'
_computing_data_collection 'Bruker SMART'
_computing_data_reduction 'Bruker SAINT'
_computing_molecular_graphics 'Bruker SHELXTL'
_computing_publication_material 'Bruker SHELXTL'
_computing_structure_refinement 'SHELXL-97 (Sheldrick, 1997)'
_computing_structure_solution 'SHELXS-97 (Sheldrick, 1990)'
_diffrn_ambient_temperature 100(2)
_diffrn_measured_fraction_theta_full 0.988
_diffrn_measured_fraction_theta_max 0.988
_diffrn_measurement_device_type 'CCD area detector'
_diffrn_measurement_method 'phi and omega scans'
_diffrn_radiation_monochromator graphite
_diffrn_radiation_source 'fine-focus sealed tube'
_diffrn_radiation_type MoK\a
_diffrn_radiation_wavelength 0.71073
_diffrn_reflns_av_R_equivalents 0.1073
_diffrn_reflns_av_sigmaI/netI 0.1056
_diffrn_reflns_limit_h_max 13
_diffrn_reflns_limit_h_min -13
_diffrn_reflns_limit_k_max 17
_diffrn_reflns_limit_k_min -17
_diffrn_reflns_limit_l_max 19
_diffrn_reflns_limit_l_min -19
_diffrn_reflns_number 18368
_diffrn_reflns_theta_full 27.50
_diffrn_reflns_theta_max 27.50
_diffrn_reflns_theta_min 1.94
_exptl_absorpt_coefficient_mu 5.671
_exptl_absorpt_correction_T_max 0.7647
_exptl_absorpt_correction_T_min 0.6009
_exptl_absorpt_correction_type multi-scan
_exptl_crystal_colour colorless
_exptl_crystal_density_diffrn 2.112
_exptl_crystal_density_meas ?
_exptl_crystal_density_method .
_exptl_crystal_description block
_exptl_crystal_F_000 1352
_exptl_crystal_size_max 0.10
_exptl_crystal_size_mid 0.10
_exptl_crystal_size_min 0.05
_refine_diff_density_max 2.312
_refine_diff_density_min -2.255
_refine_diff_density_rms 0.275
_refine_ls_extinction_method none
_refine_ls_goodness_of_fit_ref 1.052
_refine_ls_hydrogen_treatment constr
_refine_ls_matrix_type full
_refine_ls_number_parameters 320
_refine_ls_number_reflns 5000
_refine_ls_number_restraints 0
_refine_ls_restrained_S_all 1.052
_refine_ls_R_factor_all 0.0732
_refine_ls_R_factor_gt 0.0563
_refine_ls_shift/su_max 0.001
_refine_ls_shift/su_mean 0.000
_refine_ls_structure_factor_coef Fsqd
_refine_ls_weighting_details 'calc w=1/[\s^2^(Fo^2^)+(0.0350P)^2^+9.3998P] where P=(Fo^2^+2Fc^2^)/3'
_refine_ls_weighting_scheme calc
_refine_ls_wR_factor_gt 0.1268
_refine_ls_wR_factor_ref 0.1333
_reflns_number_gt 3989
_reflns_number_total 5000
_reflns_threshold_expression >2sigma(I)
_cod_data_source_file b802170h.txt
_cod_data_source_block 5
_cod_depositor_comments
;
The following automatic conversions were performed:
'_symmetry_cell_setting' value 'Monoclinic' changed to 'monoclinic'
according to '/home/saulius/struct/CIF-dictionaries/cif_core.dic'
dictionary named 'cif_core.dic' version 2.4.1 from
2010-06-29.

'_exptl_absorpt_correction_type' value 'multi scan' changed
to 'multi-scan' according to
'/home/saulius/struct/CIF-dictionaries/cif_core.dic' dictionary named
'cif_core.dic' version 2.4.1 from 2010-06-29.

Automatic conversion script
Id: cif_fix_enum 1527 2010-12-29 10:47:43Z saulius 
;
_cod_original_sg_symbol_H-M P2(1)/c
_cod_database_code 7004038

loop_
_symmetry_equiv_pos_as_xyz
'x, y, z'
'-x, y+1/2, -z+1/2'
'-x, -y, -z'
'x, -y-1/2, z-1/2'

loop_
_atom_site_label
_atom_site_type_symbol
_atom_site_fract_x
_atom_site_fract_y
_atom_site_fract_z
_atom_site_U_iso_or_equiv
_atom_site_adp_type
_atom_site_occupancy
_atom_site_symmetry_multiplicity
_atom_site_calc_flag
_atom_site_refinement_flags
_atom_site_disorder_assembly
_atom_site_disorder_group
C1 C 0.7547(8) 0.4698(6) 0.2262(6) 0.0176(18) Uani 1 1 d . . .
C2 C 0.8784(9) 0.4201(7) 0.0786(5) 0.0187(19) Uani 1 1 d . . .
C3 C 0.6176(8) 0.4121(6) 0.0879(6) 0.0176(18) Uani 1 1 d . . .
C4 C 0.8606(7) 0.7203(6) 0.0877(5) 0.0112(16) Uani 1 1 d . . .
C5 C 0.9973(7) 0.6342(6) 0.1619(5) 0.0148(17) Uani 1 1 d . . .
H5 H 1.0357 0.5812 0.1919 0.018 Uiso 1 1 calc R . .
C6 C 1.0493(8) 0.7250(7) 0.1522(6) 0.0193(19) Uani 1 1 d . . .
H6 H 1.1297 0.7463 0.1734 0.023 Uiso 1 1 calc R . .
C7 C 0.9808(8) 0.8825(6) 0.0851(6) 0.021(2) Uani 1 1 d . . .
H7A H 0.9319 0.8995 0.0323 0.032 Uiso 1 1 calc R . .
H7B H 1.0714 0.8945 0.0748 0.032 Uiso 1 1 calc R . .
H7C H 0.9521 0.9222 0.1345 0.032 Uiso 1 1 calc R . .
C8 C 0.7425(7) 0.6650(6) -0.0393(5) 0.0104(16) Uani 1 1 d . . .
C9 C 0.7442(8) 0.5245(6) -0.1036(5) 0.0163(18) Uani 1 1 d . . .
H9 H 0.7368 0.4566 -0.1132 0.020 Uiso 1 1 calc R . .
C10 C 0.7702(8) 0.5916(6) -0.1657(6) 0.0173(18) Uani 1 1 d . . .
H10 H 0.7847 0.5795 -0.2262 0.021 Uiso 1 1 calc R . .
C11 C 0.8227(9) 0.7674(7) -0.1692(6) 0.022(2) Uani 1 1 d . . .
H11A H 0.7598 0.7917 -0.2116 0.032 Uiso 1 1 calc R . .
H11B H 0.9010 0.7500 -0.2001 0.032 Uiso 1 1 calc R . .
H11C H 0.8414 0.8179 -0.1258 0.032 Uiso 1 1 calc R . .
C12 C 0.6330(8) 0.7169(6) 0.0996(5) 0.0128(17) Uani 1 1 d . . .
C13 C 0.5191(8) 0.6344(6) 0.1943(6) 0.0183(18) Uani 1 1 d . . .
H13 H 0.4849 0.5814 0.2263 0.022 Uiso 1 1 calc R . .
C14 C 0.4871(8) 0.7280(6) 0.2041(6) 0.0175(18) Uani 1 1 d . . .
H14 H 0.4254 0.7531 0.2434 0.021 Uiso 1 1 calc R . .
C15 C 0.5558(9) 0.8872(6) 0.1459(6) 0.023(2) Uani 1 1 d . . .
H15A H 0.6398 0.9131 0.1311 0.034 Uiso 1 1 calc R . .
H15B H 0.5309 0.9106 0.2041 0.034 Uiso 1 1 calc R . .
H15C H 0.4933 0.9090 0.1021 0.034 Uiso 1 1 calc R . .
C16 C 0.7405(7) 0.7399(6) 0.0350(6) 0.0144(17) Uani 1 1 d . . .
C17 C 0.6220(7) 0.8585(6) -0.0443(6) 0.0173(18) Uani 1 1 d . . .
H17A H 0.6237 0.8247 -0.1009 0.026 Uiso 1 1 calc R . .
H17B H 0.6186 0.9287 -0.0543 0.026 Uiso 1 1 calc R . .
H17C H 0.5469 0.8381 -0.0113 0.026 Uiso 1 1 calc R . .
F1 F 0.7647(5) 0.0431(4) 0.0516(4) 0.0287(13) Uani 1 1 d . . .
F2 F 0.7494(6) 0.2040(4) 0.0329(3) 0.0301(13) Uani 1 1 d . . .
F3 F 0.9175(5) 0.1424(4) 0.1069(4) 0.0342(14) Uani 1 1 d . . .
F4 F 0.6169(5) 0.1259(4) 0.1264(3) 0.0267(13) Uani 1 1 d . . .
F5 F 0.7675(5) 0.2285(4) 0.1783(3) 0.0237(12) Uani 1 1 d . . .
F6 F 0.7870(6) 0.0646(4) 0.1994(4) 0.0351(15) Uani 1 1 d . . .
N1 N 0.8806(6) 0.6327(5) 0.1209(4) 0.0103(14) Uani 1 1 d . . .
N2 N 0.9614(6) 0.7790(5) 0.1056(5) 0.0163(15) Uani 1 1 d . . .
N3 N 0.7302(6) 0.5708(5) -0.0241(4) 0.0116(14) Uani 1 1 d . . .
N4 N 0.7718(6) 0.6813(5) -0.1246(4) 0.0132(15) Uani 1 1 d . . .
N5 N 0.6106(6) 0.6281(5) 0.1295(4) 0.0127(14) Uani 1 1 d . . .
N6 N 0.5607(6) 0.7813(5) 0.1464(5) 0.0155(15) Uani 1 1 d . . .
O1 O 0.7588(7) 0.4457(6) 0.2991(4) 0.0346(18) Uani 1 1 d . . .
O2 O 0.9583(6) 0.3673(4) 0.0610(4) 0.0222(14) Uani 1 1 d . . .
O3 O 0.5403(6) 0.3539(5) 0.0811(5) 0.0298(16) Uani 1 1 d . . .
O4 O 0.7354(5) 0.8350(4) 0.0052(4) 0.0146(12) Uani 1 1 d . . .
P3 P 0.7673(2) 0.13583(16) 0.11501(14) 0.0150(5) Uani 1 1 d . . .
Re1 Re 0.74470(3) 0.51128(2) 0.10656(2) 0.01166(12) Uani 1 1 d . . .

loop_
_atom_site_aniso_label
_atom_site_aniso_U_11
_atom_site_aniso_U_22
_atom_site_aniso_U_33
_atom_site_aniso_U_23
_atom_site_aniso_U_13
_atom_site_aniso_U_12
C1 0.015(4) 0.017(4) 0.021(5) 0.005(4) -0.003(3) -0.004(3)
C2 0.025(5) 0.023(5) 0.008(4) 0.002(3) -0.003(3) -0.005(4)
C3 0.011(4) 0.022(5) 0.020(5) 0.004(4) 0.002(3) 0.005(4)
C4 0.006(4) 0.025(4) 0.003(4) -0.003(3) 0.001(3) 0.002(3)
C5 0.009(4) 0.026(5) 0.009(4) -0.005(3) -0.002(3) 0.004(3)
C6 0.018(5) 0.028(5) 0.012(4) -0.004(4) -0.009(3) -0.002(4)
C7 0.019(5) 0.026(5) 0.018(5) 0.000(4) 0.001(4) -0.005(4)
C8 0.005(4) 0.018(4) 0.008(4) 0.000(3) 0.000(3) -0.004(3)
C9 0.019(4) 0.020(4) 0.010(4) -0.005(3) -0.005(3) 0.004(3)
C10 0.020(4) 0.022(5) 0.010(4) -0.008(3) 0.001(3) 0.002(4)
C11 0.026(5) 0.031(5) 0.008(4) 0.002(4) 0.001(4) -0.009(4)
C12 0.014(4) 0.017(4) 0.008(4) 0.000(3) -0.006(3) 0.008(3)
C13 0.019(5) 0.018(4) 0.018(5) 0.003(4) 0.004(4) -0.001(4)
C14 0.018(4) 0.024(5) 0.011(4) 0.006(3) 0.008(3) 0.004(4)
C15 0.021(5) 0.019(5) 0.029(5) -0.003(4) 0.011(4) 0.003(4)
C16 0.009(4) 0.016(4) 0.019(5) -0.002(3) -0.005(3) 0.000(3)
C17 0.010(4) 0.027(5) 0.015(4) 0.001(4) -0.005(3) -0.001(3)
F1 0.040(3) 0.019(3) 0.027(3) -0.002(2) 0.000(3) 0.008(2)
F2 0.053(4) 0.024(3) 0.013(3) 0.007(2) -0.003(3) 0.003(3)
F3 0.017(3) 0.040(4) 0.047(4) -0.008(3) 0.007(3) -0.006(2)
F4 0.011(3) 0.049(4) 0.020(3) -0.004(3) -0.002(2) 0.000(2)
F5 0.028(3) 0.028(3) 0.015(3) -0.009(2) 0.002(2) -0.003(2)
F6 0.043(4) 0.032(3) 0.031(3) 0.015(3) -0.022(3) -0.011(3)
N1 0.011(3) 0.016(3) 0.004(3) -0.004(3) 0.001(2) -0.003(3)
N2 0.014(4) 0.022(4) 0.013(4) -0.003(3) -0.003(3) 0.004(3)
N3 0.011(3) 0.019(4) 0.004(3) -0.002(3) -0.002(3) 0.000(3)
N4 0.015(4) 0.021(4) 0.004(3) 0.003(3) -0.001(3) -0.003(3)
N5 0.012(3) 0.016(4) 0.010(4) 0.004(3) -0.002(3) 0.004(3)
N6 0.015(4) 0.015(4) 0.017(4) 0.000(3) 0.007(3) 0.003(3)
O1 0.033(4) 0.054(5) 0.017(4) 0.018(3) 0.002(3) -0.004(3)
O2 0.015(3) 0.024(3) 0.027(4) -0.002(3) 0.003(3) 0.005(3)
O3 0.018(3) 0.022(4) 0.049(5) 0.004(3) -0.012(3) -0.005(3)
O4 0.014(3) 0.016(3) 0.013(3) 0.003(2) -0.003(2) 0.000(2)
P3 0.0145(11) 0.0172(11) 0.0133(11) 0.0036(9) -0.0015(8) 0.0005(8)
Re1 0.01152(18) 0.01233(18) 0.01111(18) 0.00160(13) -0.00160(11) 0.00096(13)

loop_
_atom_type_symbol
_atom_type_description
_atom_type_scat_dispersion_real
_atom_type_scat_dispersion_imag
_atom_type_scat_source
C C 0.0033 0.0016 'International Tables Vol C Tables 4.2.6.8 and 6.1.1.4'
H H 0.0000 0.0000 'International Tables Vol C Tables 4.2.6.8 and 6.1.1.4'
N N 0.0061 0.0033 'International Tables Vol C Tables 4.2.6.8 and 6.1.1.4'
O O 0.0106 0.0060 'International Tables Vol C Tables 4.2.6.8 and 6.1.1.4'
F F 0.0171 0.0103 'International Tables Vol C Tables 4.2.6.8 and 6.1.1.4'
P P 0.1023 0.0942 'International Tables Vol C Tables 4.2.6.8 and 6.1.1.4'
Re Re -1.0185 7.2310 'International Tables Vol C Tables 4.2.6.8 and 6.1.1.4'

loop_
_geom_angle_atom_site_label_1
_geom_angle_atom_site_label_2
_geom_angle_atom_site_label_3
_geom_angle
_geom_angle_site_symmetry_1
_geom_angle_site_symmetry_3
_geom_angle_publ_flag
O1 C1 Re1 178.8(8) . . ?
O2 C2 Re1 178.9(8) . . ?
O3 C3 Re1 176.6(8) . . ?
N1 C4 N2 110.1(7) . . ?
N1 C4 C16 119.6(7) . . ?
N2 C4 C16 130.2(7) . . ?
N1 C5 C6 108.7(7) . . ?
C5 C6 N2 106.3(7) . . ?
N3 C8 N4 110.7(7) . . ?
N3 C8 C16 122.0(7) . . ?
N4 C8 C16 126.8(7) . . ?
C10 C9 N3 108.8(8) . . ?
C9 C10 N4 107.2(7) . . ?
N5 C12 N6 108.5(7) . . ?
N5 C12 C16 122.9(7) . . ?
N6 C12 C16 127.7(7) . . ?
C14 C13 N5 108.4(7) . . ?
C13 C14 N6 107.3(7) . . ?
O4 C16 C4 111.8(6) . . ?
O4 C16 C8 113.4(7) . . ?
C4 C16 C8 104.8(6) . . ?
O4 C16 C12 112.1(7) . . ?
C4 C16 C12 103.7(7) . . ?
C8 C16 C12 110.3(7) . . ?
C4 N1 C5 107.4(7) . . ?
C4 N1 Re1 123.4(5) . . ?
C5 N1 Re1 129.2(5) . . ?
C4 N2 C6 107.5(7) . . ?
C4 N2 C7 129.9(7) . . ?
C6 N2 C7 122.5(7) . . ?
C8 N3 C9 106.8(7) . . ?
C8 N3 Re1 121.8(5) . . ?
C9 N3 Re1 128.9(6) . . ?
C8 N4 C10 106.4(7) . . ?
C8 N4 C11 131.5(7) . . ?
C10 N4 C11 121.0(7) . . ?
C12 N5 C13 108.2(7) . . ?
C12 N5 Re1 120.8(5) . . ?
C13 N5 Re1 128.0(5) . . ?
C12 N6 C14 107.5(7) . . ?
C12 N6 C15 131.6(7) . . ?
C14 N6 C15 120.9(7) . . ?
C16 O4 C17 114.4(6) . . ?
F2 P3 F3 91.1(3) . . ?
F2 P3 F4 91.3(3) . . ?
F3 P3 F4 177.6(3) . . ?
F2 P3 F5 90.1(3) . . ?
F3 P3 F5 90.2(3) . . ?
F4 P3 F5 90.0(3) . . ?
F2 P3 F1 89.8(3) . . ?
F3 P3 F1 90.7(3) . . ?
F4 P3 F1 89.1(3) . . ?
F5 P3 F1 179.1(3) . . ?
F2 P3 F6 179.4(4) . . ?
F3 P3 F6 88.5(3) . . ?
F4 P3 F6 89.1(3) . . ?
F5 P3 F6 90.3(3) . . ?
F1 P3 F6 89.8(3) . . ?
C1 Re1 C3 87.8(4) . . ?
C1 Re1 C2 88.9(4) . . ?
C3 Re1 C2 90.7(4) . . ?
C1 Re1 N3 174.9(3) . . ?
C3 Re1 N3 95.1(3) . . ?
C2 Re1 N3 95.2(3) . . ?
C1 Re1 N5 95.7(3) . . ?
C3 Re1 N5 95.7(3) . . ?
C2 Re1 N5 172.3(3) . . ?
N3 Re1 N5 79.9(2) . . ?
C1 Re1 N1 95.7(3) . . ?
C3 Re1 N1 175.3(3) . . ?
C2 Re1 N1 92.4(3) . . ?
N3 Re1 N1 81.1(2) . . ?
N5 Re1 N1 81.0(3) . . ?

loop_
_geom_bond_atom_site_label_1
_geom_bond_atom_site_label_2
_geom_bond_distance
_geom_bond_site_symmetry_2
_geom_bond_publ_flag
C1 O1 1.160(11) . ?
C1 Re1 1.911(9) . ?
C2 O2 1.145(10) . ?
C2 Re1 1.935(9) . ?
C3 O3 1.146(10) . ?
C3 Re1 1.931(9) . ?
C4 N1 1.326(10) . ?
C4 N2 1.360(10) . ?
C4 C16 1.516(10) . ?
C5 N1 1.373(9) . ?
C5 C6 1.374(12) . ?
C6 N2 1.380(10) . ?
C7 N2 1.474(11) . ?
C8 N3 1.324(10) . ?
C8 N4 1.356(10) . ?
C8 C16 1.531(11) . ?
C9 C10 1.351(12) . ?
C9 N3 1.378(10) . ?
C10 N4 1.386(10) . ?
C11 N4 1.469(11) . ?
C12 N5 1.327(10) . ?
C12 N6 1.371(10) . ?
C12 C16 1.537(12) . ?
C13 C14 1.342(12) . ?
C13 N5 1.385(10) . ?
C14 N6 1.385(10) . ?
C15 N6 1.460(11) . ?
C16 O4 1.386(10) . ?
C17 O4 1.443(9) . ?
F1 P3 1.601(6) . ?
F2 P3 1.574(5) . ?
F3 P3 1.587(6) . ?
F4 P3 1.599(5) . ?
F5 P3 1.599(5) . ?
F6 P3 1.629(6) . ?
N1 Re1 2.210(6) . ?
N3 Re1 2.156(7) . ?
N5 Re1 2.170(7) . ?
